data_7710246
loop_
_publ_author_name
'Schoening, Juliane'
'Ganesamoorthy, Chelladurai'
'W\"olper, Christoph'
'Solel, Ephrath'
'Schreiner, Peter R.'
'Schulz, Stephan'

_publ_section_title
;
 Synthesis, electronic nature, and reactivity of selected silylene
 carbonyl complexes
;
_journal_name_full 'Dalton Transactions'
_journal_paper_doi 10.1039/D2DT01335E
_journal_year 2022
_chemical_formula_sum 'C62 H85 Ga2 I2 N4 O Si'
_chemical_formula_weight 1323.67
_space_group_crystal_system triclinic
_space_group_IT_number 2
_space_group_name_Hall '-P 1'
_space_group_name_H-M_alt 'P -1'
_atom_sites_solution_hydrogens geom
_atom_sites_solution_primary direct
_atom_sites_solution_secondary difmap
_audit_creation_method SHELXL-2017/1
_audit_update_record
;
2022-01-25 deposited with the CCDC.	2022-05-11 downloaded from the CCDC.
;
_cell_angle_alpha 84.024(10)
_cell_angle_beta 77.522(9)
_cell_angle_gamma 77.605(9)
_cell_formula_units_Z 2
_cell_length_a 10.8429(18)
_cell_length_b 14.778(3)
_cell_length_c 20.517(4)
_cell_measurement_reflns_used 9191
_cell_measurement_temperature 100(2)
_cell_measurement_theta_max 30.67
_cell_measurement_theta_min 2.71
_cell_volume 3129.3(10)
_computing_cell_refinement 'BRUKER APEX2(v2009.5-1)'
_computing_data_collection 'BRUKER APEX2(v2009.5-1)'
_computing_data_reduction 'BRUKER APEX2(v2009.5-1)'
_computing_molecular_graphics 'ORTEP/PLATON (Spek)'
_computing_publication_material 'BRUKER AXS SHELXTL (c) 2008 / Vers. 2008/4'
_computing_structure_refinement 'SHELXL-2017/1 (Sheldrick, 2017)'
_computing_structure_solution 'BRUKER APEX2(v2009.5-1)'
_diffrn_ambient_temperature 100(2)
_diffrn_detector_area_resol_mean 512
_diffrn_measured_fraction_theta_full 0.987
_diffrn_measured_fraction_theta_max 0.895
_diffrn_measurement_device_type 'Bruker D8 KAPPA II (APEX II detector)'
_diffrn_measurement_method 'Data collection strategy APEX 2/COSMO'
_diffrn_radiation_monochromator 'Triumph Goebel mirror'
_diffrn_radiation_source 'fine-focus sealed tube'
_diffrn_radiation_type MoK\a
_diffrn_radiation_wavelength 0.71073
_diffrn_reflns_av_R_equivalents 0.0645
_diffrn_reflns_av_unetI/netI 0.0690
_diffrn_reflns_Laue_measured_fraction_full 0.987
_diffrn_reflns_Laue_measured_fraction_max 0.895
_diffrn_reflns_limit_h_max 16
_diffrn_reflns_limit_h_min -13
_diffrn_reflns_limit_k_max 22
_diffrn_reflns_limit_k_min -22
_diffrn_reflns_limit_l_max 31
_diffrn_reflns_limit_l_min -31
_diffrn_reflns_number 173539
_diffrn_reflns_point_group_measured_fraction_full 0.987
_diffrn_reflns_point_group_measured_fraction_max 0.895
_diffrn_reflns_theta_full 25.242
_diffrn_reflns_theta_max 33.447
_diffrn_reflns_theta_min 1.691
_exptl_absorpt_coefficient_mu 1.908
_exptl_absorpt_correction_T_max 0.75
_exptl_absorpt_correction_T_min 0.69
_exptl_absorpt_correction_type multi-scan
_exptl_absorpt_process_details
; 
 SADABS
 R.H. Blessing, Acta Cryst. (1995) A51 33-38 
;
_exptl_crystal_colour orange
_exptl_crystal_density_diffrn 1.405
_exptl_crystal_description tablet
_exptl_crystal_F_000 1350
_exptl_crystal_size_max 0.120
_exptl_crystal_size_mid 0.100
_exptl_crystal_size_min 0.080
_refine_diff_density_max 1.305
_refine_diff_density_min -1.208
_refine_diff_density_rms 0.123
_refine_ls_extinction_method none
_refine_ls_goodness_of_fit_ref 1.002
_refine_ls_hydrogen_treatment constr
_refine_ls_matrix_type full
_refine_ls_number_parameters 669
_refine_ls_number_reflns 21878
_refine_ls_number_restraints 0
_refine_ls_restrained_S_all 1.002
_refine_ls_R_factor_all 0.0808
_refine_ls_R_factor_gt 0.0353
_refine_ls_shift/su_max 0.001
_refine_ls_shift/su_mean 0.000
_refine_ls_structure_factor_coef Fsqd
_refine_ls_weighting_details 'w=1/[\s^2^(Fo^2^)+(0.0200P)^2^+1.9722P] where P=(Fo^2^+2Fc^2^)/3'
_refine_ls_weighting_scheme calc
_refine_ls_wR_factor_gt 0.0574
_refine_ls_wR_factor_ref 0.0680
_reflns_Friedel_coverage 0.000
_reflns_number_gt 14460
_reflns_number_total 21878
_reflns_threshold_expression 'I > 2\s(I)'
_cod_data_source_file d2dt01335e2.cif
_cod_data_source_block cg_073m
_cod_depositor_comments
;
The following automatic conversions were performed:

data item '_atom_sites_solution_secondary' value 'diffmap' was
changed to 'difmap'.

Automatic conversion script
Id: cif_fix_values 7556 2019-12-06 15:28:31Z antanas 
;
_cod_original_cell_volume 3129.4(10)
_cod_database_code 7710246
_shelx_shelxl_version_number 2017/1
_shelx_space_group_comment
;
The symmetry employed for this shelxl refinement is uniquely defined
by the following loop, which should always be used as a source of
symmetry information in preference to the above space-group names.
They are only intended as comments.
;
_shelx_estimated_absorpt_t_min 0.803
_shelx_estimated_absorpt_t_max 0.862

loop_
_space_group_symop_operation_xyz
'x, y, z'
'-x, -y, -z'

loop_
_atom_site_label
_atom_site_type_symbol
_atom_site_fract_x
_atom_site_fract_y
_atom_site_fract_z
_atom_site_U_iso_or_equiv
_atom_site_adp_type
_atom_site_occupancy
_atom_site_site_symmetry_order
_atom_site_calc_flag
_atom_site_refinement_flags_posn
_atom_site_refinement_flags_adp
_atom_site_refinement_flags_occupancy
_atom_site_disorder_assembly
_atom_site_disorder_group
I1 I -0.00490(2) 0.33514(2) 0.38530(2) 0.01971(4) Uani 1 1 d . . . . .
I2 I 0.01733(2) 0.21754(2) 0.19069(2) 0.02317(4) Uani 1 1 d . . . . .
Ga1 Ga 0.21764(2) 0.37771(2) 0.33278(2) 0.01246(5) Uani 1 1 d . . . . .
Ga2 Ga 0.26293(2) 0.19260(2) 0.18398(2) 0.01302(5) Uani 1 1 d . . . . .
Si1 Si 0.35519(6) 0.28861(4) 0.24234(3) 0.01908(12) Uani 1 1 d . . . . .
O1 O 0.3183(2) 0.44773(12) 0.14418(9) 0.0481(6) Uani 1 1 d . . . . .
N1 N 0.18337(16) 0.51342(11) 0.33116(8) 0.0144(3) Uani 1 1 d . . . . .
N2 N 0.30354(16) 0.35833(11) 0.41001(8) 0.0135(3) Uani 1 1 d . . . . .
N3 N 0.33658(16) 0.19502(11) 0.08731(8) 0.0146(3) Uani 1 1 d . . . . .
N4 N 0.30964(16) 0.05676(11) 0.20017(8) 0.0157(3) Uani 1 1 d . . . . .
C1 C 0.1515(2) 0.55114(14) 0.39076(10) 0.0171(4) Uani 1 1 d . . . . .
C00U C 0.3238(2) 0.38556(16) 0.18278(11) 0.0276(5) Uani 1 1 d . . . . .
C2 C 0.1789(2) 0.50403(14) 0.44949(10) 0.0193(4) Uani 1 1 d . . . . .
H2 H 0.135423 0.533025 0.489611 0.023 Uiso 1 1 calc R U . . .
C3 C 0.2625(2) 0.41920(14) 0.45716(10) 0.0153(4) Uani 1 1 d . . . . .
C4 C 0.0830(2) 0.65125(15) 0.39526(11) 0.0267(5) Uani 1 1 d . . . . .
H4A H 0.137557 0.691071 0.367154 0.040 Uiso 1 1 calc R U . . .
H4B H 0.065196 0.668192 0.441779 0.040 Uiso 1 1 calc R U . . .
H4C H 0.001657 0.659509 0.379758 0.040 Uiso 1 1 calc R U . . .
C5 C 0.3078(2) 0.40007(15) 0.52280(10) 0.0241(5) Uani 1 1 d . . . . .
H5A H 0.397462 0.366286 0.515059 0.036 Uiso 1 1 calc R U . . .
H5B H 0.253426 0.362562 0.553571 0.036 Uiso 1 1 calc R U . . .
H5C H 0.302011 0.458951 0.542364 0.036 Uiso 1 1 calc R U . . .
C6 C 0.1816(2) 0.57502(13) 0.27136(10) 0.0155(4) Uani 1 1 d . . . . .
C7 C 0.0703(2) 0.59818(14) 0.24381(10) 0.0179(4) Uani 1 1 d . . . . .
C8 C 0.0742(2) 0.65493(15) 0.18493(11) 0.0241(5) Uani 1 1 d . . . . .
H8 H 0.000124 0.670588 0.165229 0.029 Uiso 1 1 calc R U . . .
C9 C 0.1832(2) 0.68885(16) 0.15465(11) 0.0264(5) Uani 1 1 d . . . . .
H9 H 0.184282 0.726712 0.114243 0.032 Uiso 1 1 calc R U . . .
C10 C 0.2903(2) 0.66740(15) 0.18347(11) 0.0235(5) Uani 1 1 d . . . . .
H10 H 0.364656 0.691573 0.162754 0.028 Uiso 1 1 calc R U . . .
C11 C 0.2921(2) 0.61125(14) 0.24210(10) 0.0179(4) Uani 1 1 d . . . . .
C12 C -0.0533(2) 0.56504(15) 0.27518(11) 0.0197(4) Uani 1 1 d . . . . .
H12 H -0.044495 0.535435 0.320469 0.024 Uiso 1 1 calc R U . . .
C13 C -0.0744(2) 0.49184(17) 0.23364(12) 0.0290(5) Uani 1 1 d . . . . .
H13A H -0.082940 0.519204 0.188836 0.044 Uiso 1 1 calc R U . . .
H13B H -0.153112 0.469615 0.255357 0.044 Uiso 1 1 calc R U . . .
H13C H -0.000646 0.439700 0.230057 0.044 Uiso 1 1 calc R U . . .
C14 C -0.1703(2) 0.64469(17) 0.28399(12) 0.0308(5) Uani 1 1 d . . . . .
H14A H -0.189424 0.668337 0.240084 0.046 Uiso 1 1 calc R U . . .
H14B H -0.151816 0.694616 0.305989 0.046 Uiso 1 1 calc R U . . .
H14C H -0.244791 0.622244 0.311540 0.046 Uiso 1 1 calc R U . . .
C15 C 0.4121(2) 0.59277(15) 0.27199(11) 0.0230(5) Uani 1 1 d . . . . .
H15 H 0.403450 0.542239 0.308097 0.028 Uiso 1 1 calc R U . . .
C16 C 0.5338(2) 0.5597(2) 0.22085(13) 0.0386(6) Uani 1 1 d . . . . .
H16A H 0.526176 0.503500 0.201859 0.058 Uiso 1 1 calc R U . . .
H16B H 0.608277 0.546071 0.242658 0.058 Uiso 1 1 calc R U . . .
H16C H 0.545395 0.608384 0.185067 0.058 Uiso 1 1 calc R U . . .
C17 C 0.4244(3) 0.6786(2) 0.30406(17) 0.0486(8) Uani 1 1 d . . . . .
H17A H 0.437707 0.728380 0.269350 0.073 Uiso 1 1 calc R U . . .
H17B H 0.497953 0.663047 0.326556 0.073 Uiso 1 1 calc R U . . .
H17C H 0.345397 0.699436 0.336783 0.073 Uiso 1 1 calc R U . . .
C18 C 0.40065(19) 0.27642(13) 0.41897(10) 0.0151(4) Uani 1 1 d . . . . .
C19 C 0.3660(2) 0.19939(14) 0.45932(10) 0.0190(4) Uani 1 1 d . . . . .
C20 C 0.4642(2) 0.12330(16) 0.46670(12) 0.0279(5) Uani 1 1 d . . . . .
H20 H 0.443226 0.070004 0.493213 0.034 Uiso 1 1 calc R U . . .
C21 C 0.5901(2) 0.12306(17) 0.43688(13) 0.0346(6) Uani 1 1 d . . . . .
H21 H 0.655056 0.070484 0.443533 0.042 Uiso 1 1 calc R U . . .
C22 C 0.6230(2) 0.19907(16) 0.39715(12) 0.0281(5) Uani 1 1 d . . . . .
H22 H 0.710531 0.198486 0.376734 0.034 Uiso 1 1 calc R U . . .
C23 C 0.5286(2) 0.27675(15) 0.38672(10) 0.0190(4) Uani 1 1 d . . . . .
C24 C 0.2303(2) 0.19524(15) 0.49600(11) 0.0233(5) Uani 1 1 d . . . . .
H24 H 0.174440 0.257620 0.490041 0.028 Uiso 1 1 calc R U . . .
C25 C 0.1769(3) 0.12406(18) 0.46731(15) 0.0409(7) Uani 1 1 d . . . . .
H25A H 0.185918 0.136636 0.418843 0.061 Uiso 1 1 calc R U . . .
H25B H 0.085675 0.128192 0.487915 0.061 Uiso 1 1 calc R U . . .
H25C H 0.224962 0.061610 0.476738 0.061 Uiso 1 1 calc R U . . .
C26 C 0.2245(3) 0.17226(18) 0.57124(12) 0.0369(6) Uani 1 1 d . . . . .
H26A H 0.268539 0.107946 0.578563 0.055 Uiso 1 1 calc R U . . .
H26B H 0.134301 0.179979 0.594641 0.055 Uiso 1 1 calc R U . . .
H26C H 0.266950 0.214193 0.588522 0.055 Uiso 1 1 calc R U . . .
C27 C 0.5678(2) 0.35896(14) 0.34301(11) 0.0198(4) Uani 1 1 d . . . . .
H27 H 0.492514 0.391143 0.322912 0.024 Uiso 1 1 calc R U . . .
C28 C 0.6812(2) 0.32990(17) 0.28540(12) 0.0272(5) Uani 1 1 d . . . . .
H28A H 0.664453 0.279887 0.262753 0.041 Uiso 1 1 calc R U . . .
H28B H 0.760137 0.307992 0.303083 0.041 Uiso 1 1 calc R U . . .
H28C H 0.691475 0.383210 0.253506 0.041 Uiso 1 1 calc R U . . .
C29 C 0.5980(2) 0.42843(16) 0.38473(12) 0.0291(5) Uani 1 1 d . . . . .
H29A H 0.667182 0.397486 0.407954 0.044 Uiso 1 1 calc R U . . .
H29B H 0.520714 0.452188 0.417652 0.044 Uiso 1 1 calc R U . . .
H29C H 0.625515 0.480093 0.355298 0.044 Uiso 1 1 calc R U . . .
C30 C 0.33573(19) 0.12237(14) 0.05405(10) 0.0157(4) Uani 1 1 d . . . . .
C31 C 0.3131(2) 0.03743(14) 0.08481(10) 0.0177(4) Uani 1 1 d . . . . .
H31 H 0.294039 -0.003226 0.057096 0.021 Uiso 1 1 calc R U . . .
C32 C 0.31463(19) 0.00393(13) 0.15047(10) 0.0157(4) Uani 1 1 d . . . . .
C33 C 0.3652(2) 0.12724(15) -0.02152(10) 0.0222(5) Uani 1 1 d . . . . .
H33A H 0.417629 0.067980 -0.037245 0.033 Uiso 1 1 calc R U . . .
H33B H 0.412558 0.177148 -0.038362 0.033 Uiso 1 1 calc R U . . .
H33C H 0.284371 0.139757 -0.037958 0.033 Uiso 1 1 calc R U . . .
C34 C 0.3263(2) -0.09953(14) 0.16282(11) 0.0261(5) Uani 1 1 d . . . . .
H34A H 0.385470 -0.130740 0.124930 0.039 Uiso 1 1 calc R U . . .
H34B H 0.241392 -0.115342 0.167794 0.039 Uiso 1 1 calc R U . . .
H34C H 0.359811 -0.119839 0.203781 0.039 Uiso 1 1 calc R U . . .
C35 C 0.3792(2) 0.27444(14) 0.04845(10) 0.0184(4) Uani 1 1 d . . . . .
C36 C 0.5067(2) 0.28477(15) 0.04419(11) 0.0230(5) Uani 1 1 d . . . . .
C37 C 0.5496(3) 0.35565(18) 0.00089(12) 0.0358(6) Uani 1 1 d . . . . .
H37 H 0.635867 0.363352 -0.003586 0.043 Uiso 1 1 calc R U . . .
C38 C 0.4697(3) 0.41467(18) -0.03550(13) 0.0420(7) Uani 1 1 d . . . . .
H38 H 0.501877 0.461230 -0.065834 0.050 Uiso 1 1 calc R U . . .
C39 C 0.3438(3) 0.40660(17) -0.02819(12) 0.0366(6) Uani 1 1 d . . . . .
H39 H 0.288707 0.449779 -0.052081 0.044 Uiso 1 1 calc R U . . .
C40 C 0.2947(2) 0.33635(15) 0.01358(11) 0.0248(5) Uani 1 1 d . . . . .
C41 C 0.5972(2) 0.21896(16) 0.08248(11) 0.0256(5) Uani 1 1 d . . . . .
H41 H 0.544017 0.198622 0.125460 0.031 Uiso 1 1 calc R U . . .
C42 C 0.6614(2) 0.13229(18) 0.04439(14) 0.0361(6) Uani 1 1 d . . . . .
H42A H 0.595194 0.100396 0.037521 0.054 Uiso 1 1 calc R U . . .
H42B H 0.719030 0.090668 0.070247 0.054 Uiso 1 1 calc R U . . .
H42C H 0.711253 0.150127 0.000940 0.054 Uiso 1 1 calc R U . . .
C43 C 0.6995(3) 0.2640(2) 0.10021(14) 0.0433(7) Uani 1 1 d . . . . .
H43A H 0.760098 0.277709 0.059307 0.065 Uiso 1 1 calc R U . . .
H43B H 0.746299 0.221289 0.130580 0.065 Uiso 1 1 calc R U . . .
H43C H 0.657675 0.321674 0.122091 0.065 Uiso 1 1 calc R U . . .
C44 C 0.1548(2) 0.33118(17) 0.02096(11) 0.0296(5) Uani 1 1 d . . . . .
H44 H 0.141014 0.271600 0.046570 0.036 Uiso 1 1 calc R U . . .
C45 C 0.1137(3) 0.3330(2) -0.04636(13) 0.0441(7) Uani 1 1 d . . . . .
H45A H 0.122686 0.392109 -0.071489 0.066 Uiso 1 1 calc R U . . .
H45B H 0.023599 0.326181 -0.038388 0.066 Uiso 1 1 calc R U . . .
H45C H 0.168510 0.281741 -0.072133 0.066 Uiso 1 1 calc R U . . .
C46 C 0.0703(3) 0.41130(19) 0.06155(13) 0.0429(7) Uani 1 1 d . . . . .
H46A H 0.083465 0.470534 0.037703 0.064 Uiso 1 1 calc R U . . .
H46B H 0.093791 0.407589 0.105411 0.064 Uiso 1 1 calc R U . . .
H46C H -0.020475 0.407051 0.067523 0.064 Uiso 1 1 calc R U . . .
C47 C 0.3315(2) 0.01067(14) 0.26378(10) 0.0205(4) Uani 1 1 d . . . . .
C48 C 0.4565(2) -0.00798(15) 0.27597(11) 0.0265(5) Uani 1 1 d . . . . .
C49 C 0.4783(3) -0.05595(18) 0.33605(13) 0.0391(7) Uani 1 1 d . . . . .
H49 H 0.562397 -0.068505 0.345631 0.047 Uiso 1 1 calc R U . . .
C50 C 0.3794(3) -0.08522(19) 0.38151(13) 0.0462(8) Uani 1 1 d . . . . .
H50 H 0.395501 -0.117493 0.422287 0.055 Uiso 1 1 calc R U . . .
C51 C 0.2577(3) -0.06809(18) 0.36829(12) 0.0400(7) Uani 1 1 d . . . . .
H51 H 0.190991 -0.089805 0.399992 0.048 Uiso 1 1 calc R U . . .
C52 C 0.2290(2) -0.01965(15) 0.30959(11) 0.0266(5) Uani 1 1 d . . . . .
C53 C 0.5708(2) 0.01539(18) 0.22464(13) 0.0334(6) Uani 1 1 d . . . . .
H53 H 0.536781 0.055094 0.187390 0.040 Uiso 1 1 calc R U . . .
C54 C 0.6572(3) -0.0733(2) 0.19521(16) 0.0531(8) Uani 1 1 d . . . . .
H54A H 0.605636 -0.107519 0.176906 0.080 Uiso 1 1 calc R U . . .
H54B H 0.694895 -0.112287 0.230422 0.080 Uiso 1 1 calc R U . . .
H54C H 0.726238 -0.056851 0.159510 0.080 Uiso 1 1 calc R U . . .
C55 C 0.6514(3) 0.0691(2) 0.25279(18) 0.0543(8) Uani 1 1 d . . . . .
H55A H 0.721158 0.084451 0.217093 0.081 Uiso 1 1 calc R U . . .
H55B H 0.688054 0.030788 0.288572 0.081 Uiso 1 1 calc R U . . .
H55C H 0.596534 0.126362 0.270742 0.081 Uiso 1 1 calc R U . . .
C56 C 0.0939(2) -0.00700(16) 0.29696(12) 0.0312(6) Uani 1 1 d . . . . .
H56 H 0.093307 0.023856 0.251250 0.037 Uiso 1 1 calc R U . . .
C57 C -0.0042(3) 0.05540(19) 0.34694(14) 0.0411(7) Uani 1 1 d . . . . .
H57A H 0.021264 0.115491 0.345136 0.062 Uiso 1 1 calc R U . . .
H57B H -0.007320 0.025891 0.392157 0.062 Uiso 1 1 calc R U . . .
H57C H -0.089514 0.064807 0.335568 0.062 Uiso 1 1 calc R U . . .
C58 C 0.0513(3) -0.1001(2) 0.29860(16) 0.0504(8) Uani 1 1 d . . . . .
H58A H -0.034244 -0.088984 0.287342 0.076 Uiso 1 1 calc R U . . .
H58B H 0.047929 -0.130811 0.343475 0.076 Uiso 1 1 calc R U . . .
H58C H 0.113130 -0.139884 0.266024 0.076 Uiso 1 1 calc R U . . .
C1_1 C 0.0037(3) 0.0073(3) 0.06573(19) 0.0589(10) Uani 1 1 d . . . . .
H1_1 H 0.006613 0.012105 0.111168 0.071 Uiso 1 1 calc R U . . .
C2_1 C 0.0188(3) 0.0804(3) 0.0206(2) 0.0605(10) Uani 1 1 d . . . . .
H2_1 H 0.031514 0.136276 0.034965 0.073 Uiso 1 1 calc R U . . .
C3_1 C 0.0159(3) 0.0744(3) -0.0453(2) 0.0603(9) Uani 1 1 d . . . . .
H3_1 H 0.027263 0.125427 -0.076626 0.072 Uiso 1 1 calc R U . . .

loop_
_atom_site_aniso_label
_atom_site_aniso_U_11
_atom_site_aniso_U_22
_atom_site_aniso_U_33
_atom_site_aniso_U_23
_atom_site_aniso_U_13
_atom_site_aniso_U_12
I1 0.01638(7) 0.02224(7) 0.02049(7) -0.00010(5) -0.00224(5) -0.00579(5)
I2 0.01504(7) 0.02667(8) 0.02700(8) -0.00485(6) -0.00414(5) -0.00089(5)
Ga1 0.01354(11) 0.01171(10) 0.01190(10) -0.00189(8) -0.00284(8) -0.00113(8)
Ga2 0.01498(11) 0.01209(11) 0.01180(10) -0.00185(8) -0.00265(8) -0.00173(8)
Si1 0.0179(3) 0.0221(3) 0.0180(3) -0.0096(2) -0.0014(2) -0.0036(2)
O1 0.0946(17) 0.0235(10) 0.0230(9) -0.0032(8) 0.0041(10) -0.0198(10)
N1 0.0160(9) 0.0127(8) 0.0144(8) -0.0013(6) -0.0039(6) -0.0012(6)
N2 0.0146(8) 0.0131(8) 0.0122(8) -0.0002(6) -0.0039(6) -0.0004(6)
N3 0.0167(9) 0.0139(8) 0.0130(8) -0.0012(6) -0.0027(6) -0.0024(6)
N4 0.0186(9) 0.0140(8) 0.0138(8) -0.0011(7) -0.0034(7) -0.0017(7)
C1 0.0165(10) 0.0142(10) 0.0197(10) -0.0046(8) -0.0032(8) -0.0001(8)
C00U 0.0404(15) 0.0244(12) 0.0187(11) -0.0118(10) 0.0058(10) -0.0149(10)
C2 0.0232(11) 0.0180(10) 0.0146(10) -0.0052(8) -0.0019(8) 0.0005(8)
C3 0.0180(10) 0.0143(10) 0.0137(10) -0.0019(8) -0.0023(8) -0.0038(8)
C4 0.0373(14) 0.0166(11) 0.0233(12) -0.0056(9) -0.0088(10) 0.0057(9)
C5 0.0343(13) 0.0214(11) 0.0164(11) -0.0040(9) -0.0094(9) 0.0008(9)
C6 0.0210(11) 0.0098(9) 0.0153(10) -0.0027(7) -0.0045(8) -0.0002(8)
C7 0.0213(11) 0.0156(10) 0.0171(10) -0.0024(8) -0.0058(8) -0.0018(8)
C8 0.0267(12) 0.0253(12) 0.0217(11) 0.0031(9) -0.0124(9) -0.0031(9)
C9 0.0335(13) 0.0240(12) 0.0216(12) 0.0090(9) -0.0082(10) -0.0074(10)
C10 0.0260(12) 0.0201(11) 0.0235(11) 0.0048(9) -0.0026(9) -0.0081(9)
C11 0.0196(11) 0.0135(10) 0.0203(11) -0.0029(8) -0.0035(8) -0.0024(8)
C12 0.0186(11) 0.0215(11) 0.0191(11) 0.0007(8) -0.0062(8) -0.0024(8)
C13 0.0298(13) 0.0323(13) 0.0295(13) -0.0030(10) -0.0094(10) -0.0123(10)
C14 0.0232(12) 0.0349(14) 0.0303(13) -0.0021(11) -0.0057(10) 0.0032(10)
C15 0.0212(11) 0.0207(11) 0.0282(12) 0.0016(9) -0.0077(9) -0.0053(9)
C16 0.0224(13) 0.0518(17) 0.0390(15) -0.0005(13) -0.0064(11) -0.0027(12)
C17 0.0443(18) 0.0405(17) 0.072(2) -0.0183(15) -0.0332(16) -0.0030(13)
C18 0.0180(10) 0.0143(10) 0.0130(9) -0.0039(8) -0.0061(8) 0.0016(8)
C19 0.0233(11) 0.0172(10) 0.0148(10) -0.0013(8) -0.0051(8) 0.0010(8)
C20 0.0320(13) 0.0194(11) 0.0254(12) 0.0054(9) -0.0027(10) 0.0040(9)
C21 0.0307(14) 0.0274(13) 0.0343(14) 0.0061(11) -0.0042(11) 0.0131(10)
C22 0.0198(12) 0.0291(13) 0.0294(13) -0.0004(10) -0.0030(9) 0.0059(9)
C23 0.0182(11) 0.0205(11) 0.0182(10) -0.0038(8) -0.0061(8) 0.0004(8)
C24 0.0240(12) 0.0171(11) 0.0252(12) 0.0046(9) -0.0037(9) -0.0007(9)
C25 0.0413(16) 0.0247(13) 0.0605(19) 0.0060(12) -0.0200(14) -0.0087(11)
C26 0.0390(15) 0.0305(14) 0.0283(13) 0.0093(11) 0.0058(11) 0.0034(11)
C27 0.0165(10) 0.0199(11) 0.0230(11) -0.0035(9) -0.0049(8) -0.0015(8)
C28 0.0232(12) 0.0300(13) 0.0286(12) -0.0048(10) 0.0002(10) -0.0094(10)
C29 0.0291(13) 0.0281(13) 0.0321(13) -0.0074(10) -0.0069(10) -0.0068(10)
C30 0.0146(10) 0.0177(10) 0.0144(10) -0.0045(8) -0.0034(8) 0.0000(8)
C31 0.0212(11) 0.0163(10) 0.0172(10) -0.0049(8) -0.0054(8) -0.0037(8)
C32 0.0146(10) 0.0126(10) 0.0199(10) -0.0041(8) -0.0024(8) -0.0020(7)
C33 0.0297(12) 0.0213(11) 0.0146(10) -0.0057(8) -0.0033(9) -0.0018(9)
C34 0.0406(14) 0.0146(11) 0.0223(12) -0.0019(9) -0.0042(10) -0.0051(10)
C35 0.0278(12) 0.0149(10) 0.0113(9) -0.0030(8) 0.0003(8) -0.0051(8)
C36 0.0309(13) 0.0216(11) 0.0174(11) -0.0086(9) 0.0024(9) -0.0108(9)
C37 0.0475(17) 0.0352(14) 0.0267(13) -0.0093(11) 0.0081(12) -0.0249(12)
C38 0.075(2) 0.0278(14) 0.0239(13) 0.0032(11) 0.0008(13) -0.0240(14)
C39 0.067(2) 0.0212(12) 0.0189(12) 0.0033(10) -0.0073(12) -0.0063(12)
C40 0.0408(14) 0.0171(11) 0.0149(10) -0.0024(8) -0.0052(9) -0.0019(10)
C41 0.0210(12) 0.0320(13) 0.0247(12) -0.0108(10) 0.0022(9) -0.0097(9)
C42 0.0251(13) 0.0412(15) 0.0422(15) -0.0191(12) -0.0035(11) -0.0021(11)
C43 0.0361(16) 0.0571(19) 0.0440(17) -0.0178(14) -0.0055(12) -0.0209(13)
C44 0.0397(15) 0.0258(12) 0.0205(12) 0.0018(9) -0.0134(10) 0.0057(10)
C45 0.0570(19) 0.0422(16) 0.0327(15) 0.0009(12) -0.0256(13) 0.0062(14)
C46 0.0529(18) 0.0329(15) 0.0334(15) -0.0024(12) -0.0122(13) 0.0161(13)
C47 0.0322(13) 0.0123(10) 0.0159(10) -0.0010(8) -0.0064(9) -0.0003(9)
C48 0.0374(14) 0.0189(11) 0.0239(12) -0.0039(9) -0.0131(10) 0.0012(10)
C49 0.0540(18) 0.0340(15) 0.0284(14) -0.0035(11) -0.0230(13) 0.0090(13)
C50 0.077(2) 0.0338(15) 0.0204(13) 0.0035(11) -0.0159(14) 0.0096(14)
C51 0.062(2) 0.0275(14) 0.0200(12) 0.0048(10) 0.0026(12) -0.0006(13)
C52 0.0403(14) 0.0157(11) 0.0195(11) -0.0005(9) -0.0005(10) -0.0019(10)
C53 0.0281(14) 0.0369(14) 0.0370(14) 0.0026(11) -0.0164(11) -0.0028(11)
C54 0.0477(19) 0.059(2) 0.0501(19) -0.0199(16) -0.0004(15) -0.0061(15)
C55 0.0415(18) 0.0500(19) 0.078(2) -0.0106(17) -0.0249(16) -0.0082(14)
C56 0.0358(14) 0.0257(13) 0.0279(13) 0.0015(10) 0.0052(11) -0.0101(10)
C57 0.0415(16) 0.0392(16) 0.0345(15) -0.0032(12) 0.0071(12) -0.0049(12)
C58 0.0513(19) 0.0365(16) 0.059(2) -0.0055(14) 0.0148(15) -0.0238(14)
C1_1 0.0242(16) 0.086(3) 0.071(2) -0.038(2) -0.0120(15) -0.0029(16)
C2_1 0.0257(16) 0.067(2) 0.095(3) -0.046(2) -0.0099(17) -0.0044(15)
C3_1 0.0275(17) 0.071(2) 0.082(3) -0.020(2) -0.0075(16) -0.0070(15)

loop_
_atom_type_symbol
_atom_type_description
_atom_type_scat_dispersion_real
_atom_type_scat_dispersion_imag
_atom_type_scat_source
C C 0.0033 0.0016 'International Tables Vol C Tables 4.2.6.8 and 6.1.1.4'
H H 0.0000 0.0000 'International Tables Vol C Tables 4.2.6.8 and 6.1.1.4'
N N 0.0061 0.0033 'International Tables Vol C Tables 4.2.6.8 and 6.1.1.4'
O O 0.0106 0.0060 'International Tables Vol C Tables 4.2.6.8 and 6.1.1.4'
Si Si 0.0817 0.0704 'International Tables Vol C Tables 4.2.6.8 and 6.1.1.4'
Ga Ga 0.2307 1.6083 'International Tables Vol C Tables 4.2.6.8 and 6.1.1.4'
I I -0.4742 1.8119 'International Tables Vol C Tables 4.2.6.8 and 6.1.1.4'

loop_
_geom_angle_atom_site_label_1
_geom_angle_atom_site_label_2
_geom_angle_atom_site_label_3
_geom_angle
_geom_angle_site_symmetry_1
_geom_angle_site_symmetry_3
_geom_angle_publ_flag
N1 Ga1 N2 95.22(7) . . ?
N1 Ga1 Si1 123.68(5) . . ?
N2 Ga1 Si1 108.97(5) . . ?
N1 Ga1 I1 103.99(5) . . ?
N2 Ga1 I1 102.18(5) . . ?
Si1 Ga1 I1 118.435(19) . . ?
N3 Ga2 N4 96.05(7) . . ?
N3 Ga2 Si1 111.83(5) . . ?
N4 Ga2 Si1 117.51(5) . . ?
N3 Ga2 I2 104.25(5) . . ?
N4 Ga2 I2 101.85(5) . . ?
Si1 Ga2 I2 121.647(19) . . ?
C00U Si1 Ga1 90.81(7) . . ?
C00U Si1 Ga2 91.02(8) . . ?
Ga1 Si1 Ga2 119.22(3) . . ?
C1 N1 C6 118.36(16) . . ?
C1 N1 Ga1 116.44(13) . . ?
C6 N1 Ga1 125.08(12) . . ?
C3 N2 C18 120.00(16) . . ?
C3 N2 Ga1 117.99(13) . . ?
C18 N2 Ga1 121.78(12) . . ?
C30 N3 C35 117.39(16) . . ?
C30 N3 Ga2 117.88(13) . . ?
C35 N3 Ga2 124.40(12) . . ?
C32 N4 C47 117.91(17) . . ?
C32 N4 Ga2 117.79(13) . . ?
C47 N4 Ga2 124.20(13) . . ?
N1 C1 C2 124.03(18) . . ?
N1 C1 C4 119.13(18) . . ?
C2 C1 C4 116.84(18) . . ?
O1 C00U Si1 172.2(2) . . ?
C1 C2 C3 128.12(19) . . ?
N2 C3 C2 123.38(18) . . ?
N2 C3 C5 120.63(18) . . ?
C2 C3 C5 115.98(18) . . ?
C7 C6 C11 121.00(19) . . ?
C7 C6 N1 119.93(18) . . ?
C11 C6 N1 119.07(18) . . ?
C8 C7 C6 118.1(2) . . ?
C8 C7 C12 118.76(19) . . ?
C6 C7 C12 123.15(18) . . ?
C9 C8 C7 121.5(2) . . ?
C10 C9 C8 119.5(2) . . ?
C9 C10 C11 121.6(2) . . ?
C10 C11 C6 118.24(19) . . ?
C10 C11 C15 118.67(19) . . ?
C6 C11 C15 123.09(19) . . ?
C7 C12 C13 110.47(18) . . ?
C7 C12 C14 112.25(18) . . ?
C13 C12 C14 110.11(19) . . ?
C11 C15 C16 112.20(19) . . ?
C11 C15 C17 111.25(19) . . ?
C16 C15 C17 110.2(2) . . ?
C23 C18 C19 121.59(18) . . ?
C23 C18 N2 118.25(18) . . ?
C19 C18 N2 120.16(18) . . ?
C20 C19 C18 117.3(2) . . ?
C20 C19 C24 118.6(2) . . ?
C18 C19 C24 124.08(18) . . ?
C21 C20 C19 122.0(2) . . ?
C20 C21 C22 120.2(2) . . ?
C21 C22 C23 120.6(2) . . ?
C22 C23 C18 118.3(2) . . ?
C22 C23 C27 119.3(2) . . ?
C18 C23 C27 122.38(18) . . ?
C19 C24 C25 111.0(2) . . ?
C19 C24 C26 111.32(19) . . ?
C25 C24 C26 109.8(2) . . ?
C23 C27 C29 110.87(18) . . ?
C23 C27 C28 112.47(18) . . ?
C29 C27 C28 110.73(19) . . ?
N3 C30 C31 123.80(18) . . ?
N3 C30 C33 120.69(18) . . ?
C31 C30 C33 115.47(18) . . ?
C32 C31 C30 128.87(19) . . ?
N4 C32 C31 124.18(18) . . ?
N4 C32 C34 120.54(18) . . ?
C31 C32 C34 115.26(18) . . ?
C40 C35 C36 121.7(2) . . ?
C40 C35 N3 119.5(2) . . ?
C36 C35 N3 118.75(19) . . ?
C37 C36 C35 117.6(2) . . ?
C37 C36 C41 120.5(2) . . ?
C35 C36 C41 121.76(19) . . ?
C38 C37 C36 121.3(3) . . ?
C39 C38 C37 120.2(2) . . ?
C38 C39 C40 121.5(2) . . ?
C39 C40 C35 117.4(2) . . ?
C39 C40 C44 119.6(2) . . ?
C35 C40 C44 122.9(2) . . ?
C36 C41 C42 110.98(19) . . ?
C36 C41 C43 113.4(2) . . ?
C42 C41 C43 110.1(2) . . ?
C40 C44 C46 109.3(2) . . ?
C40 C44 C45 113.2(2) . . ?
C46 C44 C45 110.0(2) . . ?
C48 C47 C52 121.7(2) . . ?
C48 C47 N4 118.4(2) . . ?
C52 C47 N4 119.7(2) . . ?
C47 C48 C49 118.3(2) . . ?
C47 C48 C53 122.7(2) . . ?
C49 C48 C53 118.8(2) . . ?
C50 C49 C48 120.8(3) . . ?
C51 C50 C49 120.3(2) . . ?
C50 C51 C52 121.9(3) . . ?
C51 C52 C47 117.0(2) . . ?
C51 C52 C56 118.9(2) . . ?
C47 C52 C56 124.0(2) . . ?
C48 C53 C55 113.2(2) . . ?
C48 C53 C54 110.4(2) . . ?
C55 C53 C54 109.5(2) . . ?
C52 C56 C57 111.9(2) . . ?
C52 C56 C58 112.2(2) . . ?
C57 C56 C58 109.2(2) . . ?
C2_1 C1_1 C3_1 120.0(3) . 2 ?
C1_1 C2_1 C3_1 120.7(3) . . ?
C2_1 C3_1 C1_1 119.3(4) . 2 ?

loop_
_geom_bond_atom_site_label_1
_geom_bond_atom_site_label_2
_geom_bond_distance
_geom_bond_site_symmetry_2
_geom_bond_publ_flag
I1 Ga1 2.6012(5) . ?
I2 Ga2 2.5840(5) . ?
Ga1 N1 1.9578(16) . ?
Ga1 N2 1.9720(16) . ?
Ga1 Si1 2.4230(7) . ?
Ga2 N3 1.9713(16) . ?
Ga2 N4 1.9733(17) . ?
Ga2 Si1 2.4348(7) . ?
Si1 C00U 1.808(3) . ?
O1 C00U 1.149(3) . ?
N1 C1 1.342(3) . ?
N1 C6 1.451(3) . ?
N2 C3 1.329(3) . ?
N2 C18 1.448(2) . ?
N3 C30 1.333(3) . ?
N3 C35 1.451(3) . ?
N4 C32 1.333(3) . ?
N4 C47 1.450(3) . ?
C1 C2 1.384(3) . ?
C1 C4 1.509(3) . ?
C2 C3 1.397(3) . ?
C3 C5 1.511(3) . ?
C6 C7 1.404(3) . ?
C6 C11 1.408(3) . ?
C7 C8 1.395(3) . ?
C7 C12 1.515(3) . ?
C8 C9 1.381(3) . ?
C9 C10 1.378(3) . ?
C10 C11 1.390(3) . ?
C11 C15 1.516(3) . ?
C12 C13 1.527(3) . ?
C12 C14 1.527(3) . ?
C15 C16 1.521(3) . ?
C15 C17 1.531(3) . ?
C18 C23 1.403(3) . ?
C18 C19 1.405(3) . ?
C19 C20 1.393(3) . ?
C19 C24 1.513(3) . ?
C20 C21 1.369(3) . ?
C21 C22 1.382(3) . ?
C22 C23 1.396(3) . ?
C23 C27 1.514(3) . ?
C24 C25 1.525(3) . ?
C24 C26 1.536(3) . ?
C27 C29 1.531(3) . ?
C27 C28 1.531(3) . ?
C30 C31 1.391(3) . ?
C30 C33 1.511(3) . ?
C31 C32 1.388(3) . ?
C32 C34 1.506(3) . ?
C35 C40 1.406(3) . ?
C35 C36 1.406(3) . ?
C36 C37 1.393(3) . ?
C36 C41 1.513(3) . ?
C37 C38 1.374(4) . ?
C38 C39 1.370(4) . ?
C39 C40 1.397(3) . ?
C40 C44 1.509(4) . ?
C41 C42 1.525(3) . ?
C41 C43 1.532(3) . ?
C44 C46 1.531(3) . ?
C44 C45 1.537(3) . ?
C47 C48 1.395(3) . ?
C47 C52 1.412(3) . ?
C48 C49 1.396(3) . ?
C48 C53 1.520(4) . ?
C49 C50 1.375(4) . ?
C50 C51 1.369(4) . ?
C51 C52 1.395(3) . ?
C52 C56 1.511(4) . ?
C53 C55 1.529(4) . ?
C53 C54 1.534(4) . ?
C56 C57 1.529(3) . ?
C56 C58 1.538(4) . ?
C1_1 C2_1 1.361(5) . ?
C1_1 C3_1 1.390(5) 2 ?
C2_1 C3_1 1.373(5) . ?
